data_2006286
loop_
_publ_author_name
'Zavalij, Peter Y.'
'Chirayil, Thomas'
'Whittingham, M. Stanley'

_publ_section_title
;
 Layered Tetramethylammonium Vanadium Oxide [N(CH~3~)~4~]V~3~O~7~ by
 X-ray Rietveld Refinement
;
_journal_issue 7
_journal_name_full 'Acta Crystallographica Section C'
_journal_page_first 879
_journal_page_last 881
_journal_paper_doi 10.1107/S0108270197000474
_journal_volume 53
_journal_year 1997
_chemical_formula_iupac '(C4 H12 N) [V3 O7]'
_chemical_formula_moiety '[N (C H3)4] V3 O7'
_chemical_formula_structural '(V3 O7)(H12 C4 N)'
_chemical_formula_sum 'C4 H12 N O7 V3'
_chemical_formula_weight 338.97
_chemical_name_systematic 'tetramethylammonium trivanadius heptaoxide'
_space_group_IT_number 14
_symmetry_cell_setting monoclinic
_symmetry_space_group_name_Hall '-P 2yn'
_symmetry_space_group_name_H-M 'P 1 21/n 1'
_cell_angle_alpha 90
_cell_angle_beta 91.132(2)
_cell_angle_gamma 90
_cell_formula_units_Z 4
_cell_length_a 18.4783(5)
_cell_length_b 6.5523(2)
_cell_length_c 8.4268(3)
_cell_measurement_temperature 293
_cell_volume 1020.08(6)
_computing_cell_refinement 'CSD (Akselrud et al., 1993)'
_computing_data_collection 'DMS software (Scintag, 1994)'
_computing_data_reduction CSD
_computing_molecular_graphics 'POLIEDRI (Pilati, 1990), INSIGHTII (Biosym Technologies, 1995)'
_computing_structure_refinement CSD
_computing_structure_solution CSD
_diffrn_ambient_temperature 293
_diffrn_measurement_device 'Scintag XDS2000'
_diffrn_measurement_method \w/\q
_diffrn_radiation_monochromator 'Ge solid state detector'
_diffrn_radiation_source xray_tube
_diffrn_radiation_type 'Cu K\a'
_diffrn_radiation_wavelength 1.54178
_exptl_absorpt_coefficient_mu 24.24
_exptl_crystal_density_diffrn 2.207
_exptl_crystal_F_000 672
_refine_diff_density_max 0.4
_refine_diff_density_min -0.6
_refine_ls_extinction_method none
_refine_ls_hydrogen_treatment noref
_refine_ls_matrix_type full
_refine_ls_number_parameters 60
_refine_ls_number_reflns 424
_refine_ls_R_factor_obs .078
_refine_ls_shift/esd_max .12
_refine_ls_shift/esd_mean .03
_refine_ls_structure_factor_coef Inet
_refine_ls_weighting_details 'w = 1/[Y~i~+\s(Y~i~)]'
_refine_ls_weighting_scheme calc
_refine_ls_wR_factor_all .094
_refine_ls_wR_factor_obs .094
_cod_data_source_file br1166.cif
_cod_data_source_block tmav3o7
_cod_depositor_comments
;
The following automatic conversions were performed:

'_refine_ls_weighting_scheme' value '1/[Y~i~+\s(Y~i~)]' was changed
to 'calc'. New tag '_refine_ls_weighting_details' was created. The
value of the new tag was set to 'w = 1/[Y~i~+\s(Y~i~)]'.

Automatic conversion script
Id: cif_fix_values 3143 2015-03-26 13:38:13Z robertas 
;
_cod_original_cell_volume 1020.10(10)
_cod_original_sg_symbol_H-M 'P 21/n'
_cod_database_code 2006286
_cod_database_fobs_code 2006286

loop_
_symmetry_equiv_pos_as_xyz
x,y,z
1/2-x,1/2+y,1/2-z
-x,-y,-z
-1/2+x,-1/2-y,-1/2+z

loop_
_atom_site_label
_atom_site_fract_x
_atom_site_fract_y
_atom_site_fract_z
_atom_site_U_iso_or_equiv
_atom_site_thermal_displace_type
_atom_site_type_symbol
V1 .2856(2) .1105(5) .2493(5) .0160(10) Uiso V
V2 .2047(2) .3136(8) -.0124(4) .0190(10) Uiso V
V3 .2767(2) -.1801(7) -.0756(5) .0150(10) Uiso V
O1 .3665(5) .226(2) .2300(10) .011(2) Uiso O
O2 .1187(5) .289(2) -.0650(10) .011(2) Uiso O
O3 .3590(5) -.211(2) -.0780(10) .011(2) Uiso O
O4 .2423(5) .347(2) -.235(2) .0140(10) Uiso O
O5 .2838(6) -.169(2) .279(2) .0140(10) Uiso O
O6 .2505(5) .074(2) .0170(10) .0140(10) Uiso O
O7 .2715(5) .084(2) .4920(10) .0140(10) Uiso O
N .9690(6) .218(2) .267(2) .020(3) Uiso N
C1 1.0379(7) .065(3) .264(2) .020(3) Uiso C
C2 1.0031(8) .430(3) .262(2) .020(3) Uiso C
C3 .8998(8) .251(3) .391(2) .020(3) Uiso C
C4 .9286(8) .194(3) .092(2) .020(3) Uiso C

loop_
_atom_type_symbol
_atom_type_scat_dispersion_real
_atom_type_scat_dispersion_imag
_atom_type_scat_source
C .002 .002 International_Tables_Vol_IV_Table_2.3.1
H 0 0 International_Tables_Vol_IV_Table_2.3.1
N .004 .003 International_Tables_Vol_IV_Table_2.3.1
O .008 .006 International_Tables_Vol_IV_Table_2.3.1
V .267 .530 International_Tables_Vol_IV_Table_2.3.1

loop_
_geom_angle_atom_site_label_1
_geom_angle_atom_site_label_2
_geom_angle_atom_site_label_3
_geom_angle_site_symmetry_1
_geom_angle_site_symmetry_3
_geom_angle
_geom_angle_publ_flag
O1 V1 O5 . . 118.4(6) no
O1 V1 O5 . 2_555 103.9(5) no
O1 V1 O6 . . 102.9(5) no
O1 V1 O7 . . 105.1(5) no
O5 V1 O5 . 2_555 137.7(5) no
O5 V1 O6 . . 90.6(5) no
O5 V1 O7 . . 77.2(5) no
O5 V1 O6 2_555 . 76.9(5) no
O5 V1 O7 2_555 . 95.1(5) no
O6 V1 O7 . . 151.9(5) no
O2 V2 O4 . . 96.1(5) no
O2 V2 O5 . 2_555 111.0(6) no
O2 V2 O6 . . 113.7(6) no
O2 V2 O7 . 2_555 110.3(6) no
O4 V2 O5 . 2_555 152.0(5) no
O4 V2 O6 . . 92.9(5) no
O4 V2 O7 . 2_555 84.0(5) no
O5 V2 O6 2_555 . 82.8(5) no
O5 V2 O7 2_555 2_555 80.2(5) no
O6 V2 O7 . 2_555 136.0(6) no
O3 V3 O4 . 2_544 101.1(6) no
O3 V3 O6 . . 112.4(6) no
O3 V3 O7 . 2_545 111.4(6) no
O4 V3 O6 2_544 . 104.5(6) no
O4 V3 O7 2_544 2_545 110.7(6) no
O6 V3 O7 . 2_545 115.5(5) no
V2 O4 V3 . 2_554 145.1(7) no
V1 O5 V1 . 2_545 137.1(7) no
V1 O5 V2 . 2_545 101.1(6) no
V1 O5 V2 2_545 2_545 98.0(5) no
V1 O6 V2 . . 99.6(6) no
V1 O6 V3 . . 114.2(6) no
V2 O6 V3 . . 146.3(7) no
V1 O7 V2 . 2_545 98.0(5) no
V1 O7 V3 . 2_555 111.2(6) no
V2 O7 V3 2_545 2_555 148.7(7) no
C1 N C2 . . 103.8(12) no
C1 N C3 . . 134.4(12) no
C1 N C4 . . 105.5(11) no
C2 N C3 . . 102.8(11) no
C2 N C4 . . 103.8(12) no
C3 N C4 . . 103.2(11) no

loop_
_geom_bond_atom_site_label_1
_geom_bond_atom_site_label_2
_geom_bond_site_symmetry_2
_geom_bond_distance
_geom_bond_publ_flag
V1 O1 . 1.690(10) yes
V1 O5 . 1.850(10) yes
V1 O5 2_555 1.940(10) yes
V1 O6 . 2.070(10) yes
V1 O7 . 2.070(10) yes
V2 O2 . 1.650(10) yes
V2 O4 . 2.030(10) yes
V2 O5 2_555 1.970(10) yes
V2 O6 . 1.800(10) yes
V2 O7 2_555 1.830(10) yes
V3 O3 . 1.530(10) yes
V3 O4 2_544 1.640(10) yes
V3 O6 . 1.910(10) yes
V3 O7 2_545 1.930(10) yes
N C1 . 1.62(2) no
N C2 . 1.53(2) no
N C3 . 1.68(2) no
N C4 . 1.65(2) no
